data_7234125
loop_
_publ_author_name
'Hui Li'
'Wei Yuan'
'Xingdong Wang'
'Hongmei Zhan'
'Zhiyuan Xie'
'Yanxiang Cheng'

_publ_section_title
;
 Enhancement of luminescence performance from the alteration of stacking
 patterns of Pt(ii) dendrimers
;
_journal_name_full 'Journal of Materials Chemistry C'
_journal_page_first 2744
_journal_page_last 2750
_journal_paper_doi 10.1039/C4TC02694B
_journal_volume 3
_journal_year 2015
_chemical_formula_sum 'C52 H56 N2 O2 Pt'
_chemical_formula_weight 936.08
_space_group_IT_number 2
_space_group_name_Hall '-P 1'
_space_group_name_H-M_alt 'P -1'
_symmetry_cell_setting triclinic
_symmetry_space_group_name_H-M 'P -1'
_atom_sites_solution_hydrogens geom
_atom_sites_solution_primary direct
_atom_sites_solution_secondary difmap
_cell_angle_alpha 94.0210(10)
_cell_angle_beta 99.3170(10)
_cell_angle_gamma 97.3480(10)
_cell_formula_units_Z 2
_cell_length_a 10.1108(4)
_cell_length_b 10.6323(4)
_cell_length_c 20.9287(8)
_cell_measurement_reflns_used 7842
_cell_measurement_temperature 185(2)
_cell_measurement_theta_max 26.01
_cell_measurement_theta_min 2.26
_cell_volume 2192.44(15)
_computing_cell_refinement 'Bruker SMART'
_computing_data_collection 'Bruker SMART'
_computing_data_reduction 'Bruker SAINT'
_computing_molecular_graphics 'Bruker SHELXTL'
_computing_publication_material 'Bruker SHELXTL'
_computing_structure_refinement 'SHELXL-97 (Sheldrick, 1997)'
_computing_structure_solution 'SHELXS-97 (Sheldrick, 1990)'
_diffrn_ambient_temperature 185(2)
_diffrn_measured_fraction_theta_full 0.979
_diffrn_measured_fraction_theta_max 0.979
_diffrn_measurement_device_type 'Bruker APEX CCD area detector'
_diffrn_measurement_method 'phi and omega scans'
_diffrn_radiation_monochromator graphite
_diffrn_radiation_source 'fine-focus sealed tube'
_diffrn_radiation_type MoK\a
_diffrn_radiation_wavelength 0.71073
_diffrn_reflns_av_R_equivalents 0.0125
_diffrn_reflns_av_sigmaI/netI 0.0260
_diffrn_reflns_limit_h_max 7
_diffrn_reflns_limit_h_min -12
_diffrn_reflns_limit_k_max 12
_diffrn_reflns_limit_k_min -12
_diffrn_reflns_limit_l_max 25
_diffrn_reflns_limit_l_min -25
_diffrn_reflns_number 11428
_diffrn_reflns_theta_full 25.50
_diffrn_reflns_theta_max 25.50
_diffrn_reflns_theta_min 1.94
_exptl_absorpt_coefficient_mu 3.242
_exptl_absorpt_correction_T_max 0.7815
_exptl_absorpt_correction_T_min 0.4861
_exptl_absorpt_correction_type multi-scan
_exptl_absorpt_process_details SADABS
_exptl_crystal_colour orange
_exptl_crystal_density_diffrn 1.418
_exptl_crystal_density_method 'not measured'
_exptl_crystal_description needle
_exptl_crystal_F_000 952
_exptl_crystal_size_max 0.26
_exptl_crystal_size_mid 0.12
_exptl_crystal_size_min 0.08
_refine_diff_density_max 1.083
_refine_diff_density_min -0.496
_refine_diff_density_rms 0.084
_refine_ls_extinction_method none
_refine_ls_goodness_of_fit_ref 1.077
_refine_ls_hydrogen_treatment constr
_refine_ls_matrix_type full
_refine_ls_number_parameters 541
_refine_ls_number_reflns 7985
_refine_ls_number_restraints 12
_refine_ls_restrained_S_all 1.081
_refine_ls_R_factor_all 0.0291
_refine_ls_R_factor_gt 0.0252
_refine_ls_shift/su_max 0.005
_refine_ls_shift/su_mean 0.000
_refine_ls_structure_factor_coef Fsqd
_refine_ls_weighting_details 'calc w=1/[\s^2^(Fo^2^)+(0.0382P)^2^+0.9373P] where P=(Fo^2^+2Fc^2^)/3'
_refine_ls_weighting_scheme calc
_refine_ls_wR_factor_gt 0.0622
_refine_ls_wR_factor_ref 0.0642
_reflns_number_gt 7311
_reflns_number_total 7985
_reflns_threshold_expression >2sigma(I)
_cod_data_source_file J-Mater-Chem-C-2015-3-2744.cif
_cod_data_source_block v095
_cod_depositor_comments
;
The following automatic conversions were performed:

data item '_symmetry_cell_setting' value 'Triclinic' was changed to
'triclinic' in accordance with the built-in table derived from the
CIF Core dictionary named 'cif_core.dic' version 2.4.5 last updated
on 2014-11-21.

Automatic conversion script
Id: cif_fix_values 6909 2019-04-08 15:41:33Z antanas 
;
_cod_original_sg_symbol_H-M P-1
_cod_database_code 7234125

loop_
_symmetry_equiv_pos_as_xyz
'x, y, z'
'-x, -y, -z'

loop_
_atom_site_label
_atom_site_type_symbol
_atom_site_fract_x
_atom_site_fract_y
_atom_site_fract_z
_atom_site_U_iso_or_equiv
_atom_site_adp_type
_atom_site_occupancy
_atom_site_symmetry_multiplicity
_atom_site_calc_flag
_atom_site_refinement_flags
_atom_site_disorder_assembly
_atom_site_disorder_group
Pt Pt 0.589777(12) 0.596184(11) 0.818778(6) 0.02587(5) Uani 1 1 d . . .
O1 O 0.4263(2) 0.5008(2) 0.75049(11) 0.0325(5) Uani 1 1 d . . .
O2 O 0.6985(2) 0.6094(2) 0.74780(11) 0.0350(5) Uani 1 1 d . . .
N1 N 0.5008(3) 0.6106(2) 0.89961(13) 0.0264(6) Uani 1 1 d . . .
N2 N 0.1520(3) 0.8733(3) 1.22028(13) 0.0331(6) Uani 1 1 d . . .
C1 C 0.7432(3) 0.6902(3) 0.88041(15) 0.0265(6) Uani 1 1 d . . .
C2 C 0.8788(3) 0.7117(3) 0.87207(16) 0.0334(7) Uani 1 1 d . . .
H2A H 0.9038 0.6798 0.8329 0.040 Uiso 1 1 calc R . .
C3 C 0.9762(4) 0.7791(3) 0.92062(18) 0.0365(8) Uani 1 1 d . . .
H3A H 1.0681 0.7910 0.9148 0.044 Uiso 1 1 calc R . .
C4 C 0.9424(4) 0.8294(3) 0.97751(18) 0.0378(8) Uani 1 1 d . . .
H4A H 1.0104 0.8773 1.0099 0.045 Uiso 1 1 calc R . .
C5 C 0.8091(4) 0.8100(3) 0.98713(17) 0.0353(8) Uani 1 1 d . . .
H5A H 0.7850 0.8446 1.0260 0.042 Uiso 1 1 calc R . .
C6 C 0.7108(3) 0.7391(3) 0.93909(15) 0.0279(7) Uani 1 1 d . . .
C7 C 0.5711(3) 0.6985(3) 0.94669(15) 0.0271(7) Uani 1 1 d . . .
C8 C 0.5130(3) 0.7417(3) 0.99957(15) 0.0300(7) Uani 1 1 d . . .
H8A H 0.5647 0.8046 1.0315 0.036 Uiso 1 1 calc R . .
C9 C 0.3839(3) 0.6949(3) 1.00576(16) 0.0304(7) Uani 1 1 d . . .
C10 C 0.3113(3) 0.5952(3) 0.95923(16) 0.0311(7) Uani 1 1 d . . .
C11 C 0.1790(4) 0.5367(4) 0.96278(19) 0.0421(9) Uani 1 1 d . . .
H11A H 0.1330 0.5674 0.9955 0.051 Uiso 1 1 calc R . .
C12 C 0.1172(4) 0.4361(4) 0.9192(2) 0.0509(10) Uani 1 1 d . . .
H12A H 0.0286 0.3970 0.9219 0.061 Uiso 1 1 calc R . .
C13 C 0.1834(4) 0.3906(4) 0.8708(2) 0.0499(10) Uani 1 1 d . . .
H13A H 0.1404 0.3192 0.8416 0.060 Uiso 1 1 calc R . .
C14 C 0.3091(4) 0.4469(3) 0.86491(18) 0.0394(8) Uani 1 1 d . . .
H14A H 0.3530 0.4144 0.8318 0.047 Uiso 1 1 calc R . .
C15 C 0.3739(3) 0.5524(3) 0.90728(16) 0.0299(7) Uani 1 1 d . . .
C16 C 0.3240(3) 0.7433(3) 1.06189(16) 0.0320(7) Uani 1 1 d . . .
C17 C 0.2914(4) 0.6621(4) 1.10839(18) 0.0415(9) Uani 1 1 d . . .
H17A H 0.3067 0.5759 1.1038 0.050 Uiso 1 1 calc R . .
C18 C 0.2375(4) 0.7049(4) 1.16085(18) 0.0404(9) Uani 1 1 d . . .
H18A H 0.2170 0.6485 1.1923 0.048 Uiso 1 1 calc R . .
C19 C 0.2131(3) 0.8302(3) 1.16779(16) 0.0310(7) Uani 1 1 d . . .
C20 C 0.2480(3) 0.9139(3) 1.12269(16) 0.0315(7) Uani 1 1 d . . .
H20A H 0.2345 1.0006 1.1279 0.038 Uiso 1 1 calc R . .
C21 C 0.3023(3) 0.8694(3) 1.07025(16) 0.0317(7) Uani 1 1 d . . .
H21A H 0.3252 0.9262 1.0394 0.038 Uiso 1 1 calc R . .
C22 C 0.2903(4) 0.4100(3) 0.65048(18) 0.0391(8) Uani 1 1 d . . .
C23 C 0.4225(4) 0.4809(3) 0.68985(17) 0.0339(8) Uani 1 1 d . . .
C24 C 0.5306(4) 0.5208(3) 0.65751(17) 0.0398(8) Uani 1 1 d . . .
H24A H 0.5146 0.5039 0.6115 0.048 Uiso 1 1 calc R . .
C25 C 0.6576(4) 0.5822(3) 0.68621(17) 0.0360(8) Uani 1 1 d . A .
C26 C 0.7656(4) 0.6270(4) 0.64598(17) 0.0490(10) Uani 1 1 d D . .
C27 C 0.8871(7) 0.5586(9) 0.6688(4) 0.085(3) Uani 0.70 1 d PD A 1
H27A H 0.8609 0.4664 0.6588 0.128 Uiso 0.70 1 calc PR A 1
H27B H 0.9165 0.5782 0.7158 0.128 Uiso 0.70 1 calc PR A 1
H27C H 0.9616 0.5874 0.6462 0.128 Uiso 0.70 1 calc PR A 1
C28 C 0.7148(8) 0.5875(8) 0.5730(3) 0.071(2) Uani 0.70 1 d PD A 1
H28A H 0.6945 0.4944 0.5657 0.106 Uiso 0.70 1 calc PR A 1
H28B H 0.7850 0.6178 0.5482 0.106 Uiso 0.70 1 calc PR A 1
H28C H 0.6327 0.6250 0.5586 0.106 Uiso 0.70 1 calc PR A 1
C29 C 0.7966(10) 0.7678(5) 0.6593(4) 0.093(4) Uani 0.70 1 d PD A 1
H29A H 0.8659 0.8002 0.6344 0.139 Uiso 0.70 1 calc PR A 1
H29B H 0.8302 0.7901 0.7058 0.139 Uiso 0.70 1 calc PR A 1
H29C H 0.7142 0.8059 0.6463 0.139 Uiso 0.70 1 calc PR A 1
C27' C 0.9093(10) 0.6737(17) 0.6896(6) 0.068(5) Uani 0.30 1 d PD A 2
H27D H 0.8995 0.7343 0.7254 0.102 Uiso 0.30 1 calc PR A 2
H27E H 0.9703 0.7154 0.6630 0.102 Uiso 0.30 1 calc PR A 2
H27F H 0.9470 0.6004 0.7072 0.102 Uiso 0.30 1 calc PR A 2
C28' C 0.7865(19) 0.5325(15) 0.5917(8) 0.092(8) Uani 0.30 1 d PD A 2
H28D H 0.8581 0.5708 0.5697 0.138 Uiso 0.30 1 calc PR A 2
H28E H 0.7021 0.5107 0.5603 0.138 Uiso 0.30 1 calc PR A 2
H28F H 0.8126 0.4552 0.6101 0.138 Uiso 0.30 1 calc PR A 2
C29' C 0.7250(16) 0.7492(13) 0.6149(10) 0.092(8) Uani 0.30 1 d PD A 2
H29D H 0.7174 0.8139 0.6493 0.138 Uiso 0.30 1 calc PR A 2
H29E H 0.6378 0.7278 0.5856 0.138 Uiso 0.30 1 calc PR A 2
H29F H 0.7944 0.7826 0.5904 0.138 Uiso 0.30 1 calc PR A 2
C30 C 0.2246(5) 0.4984(4) 0.6034(2) 0.0593(11) Uani 1 1 d . . .
H30A H 0.2867 0.5256 0.5740 0.089 Uiso 1 1 calc R . .
H30B H 0.2051 0.5734 0.6283 0.089 Uiso 1 1 calc R . .
H30C H 0.1401 0.4526 0.5780 0.089 Uiso 1 1 calc R . .
C31 C 0.1875(5) 0.3725(5) 0.6945(2) 0.0750(16) Uani 1 1 d . . .
H31A H 0.2244 0.3158 0.7255 0.112 Uiso 1 1 calc R . .
H31B H 0.1034 0.3285 0.6679 0.112 Uiso 1 1 calc R . .
H31C H 0.1688 0.4492 0.7182 0.112 Uiso 1 1 calc R . .
C32 C 0.3151(6) 0.2918(5) 0.6119(3) 0.0841(18) Uani 1 1 d . . .
H32A H 0.3566 0.2352 0.6417 0.126 Uiso 1 1 calc R . .
H32B H 0.3759 0.3164 0.5815 0.126 Uiso 1 1 calc R . .
H32C H 0.2288 0.2475 0.5875 0.126 Uiso 1 1 calc R . .
C33 C 0.1891(3) 0.8565(3) 1.28607(15) 0.0304(7) Uani 1 1 d . . .
C34 C 0.2996(4) 0.8084(4) 1.31817(17) 0.0393(8) Uani 1 1 d . . .
H34A H 0.3640 0.7773 1.2950 0.047 Uiso 1 1 calc R . .
C35 C 0.3136(4) 0.8070(4) 1.38524(17) 0.0383(8) Uani 1 1 d . . .
H35A H 0.3889 0.7736 1.4076 0.046 Uiso 1 1 calc R . .
C36 C 0.2211(3) 0.8529(3) 1.42143(15) 0.0306(7) Uani 1 1 d . . .
C37 C 0.1101(3) 0.8996(3) 1.38804(15) 0.0284(7) Uani 1 1 d . . .
H37A H 0.0454 0.9302 1.4112 0.034 Uiso 1 1 calc R . .
C38 C 0.0931(3) 0.9018(3) 1.32068(15) 0.0251(6) Uani 1 1 d . . .
C39 C -0.0081(3) 0.9455(3) 1.27356(15) 0.0252(6) Uani 1 1 d . . .
C40 C -0.1272(3) 0.9958(3) 1.27795(15) 0.0279(7) Uani 1 1 d . . .
H40A H -0.1538 1.0093 1.3191 0.033 Uiso 1 1 calc R . .
C41 C -0.2078(3) 1.0266(3) 1.22216(16) 0.0289(7) Uani 1 1 d . . .
C42 C -0.1661(3) 1.0037(3) 1.16224(16) 0.0316(7) Uani 1 1 d . . .
H42A H -0.2212 1.0229 1.1239 0.038 Uiso 1 1 calc R . .
C43 C -0.0473(3) 0.9539(3) 1.15651(16) 0.0325(7) Uani 1 1 d . . .
H43A H -0.0210 0.9398 1.1153 0.039 Uiso 1 1 calc R . .
C44 C 0.0308(3) 0.9258(3) 1.21222(15) 0.0270(7) Uani 1 1 d . . .
C45 C 0.2384(3) 0.8520(3) 1.49558(16) 0.0335(7) Uani 1 1 d . . .
C46 C 0.3684(4) 0.8017(4) 1.52465(18) 0.0476(10) Uani 1 1 d . . .
H46A H 0.4469 0.8549 1.5139 0.071 Uiso 1 1 calc R . .
H46B H 0.3658 0.7137 1.5066 0.071 Uiso 1 1 calc R . .
H46C H 0.3755 0.8044 1.5720 0.071 Uiso 1 1 calc R . .
C47 C 0.1174(4) 0.7662(4) 1.51314(19) 0.0496(10) Uani 1 1 d . . .
H47A H 0.1282 0.7655 1.5605 0.074 Uiso 1 1 calc R . .
H47B H 0.1136 0.6794 1.4932 0.074 Uiso 1 1 calc R . .
H47C H 0.0333 0.7993 1.4969 0.074 Uiso 1 1 calc R . .
C48 C 0.2430(5) 0.9877(4) 1.52603(19) 0.0508(10) Uani 1 1 d . . .
H48A H 0.3199 1.0425 1.5148 0.076 Uiso 1 1 calc R . .
H48B H 0.2532 0.9877 1.5734 0.076 Uiso 1 1 calc R . .
H48C H 0.1587 1.0200 1.5094 0.076 Uiso 1 1 calc R . .
C49 C -0.3382(4) 1.0838(4) 1.22715(18) 0.0427(9) Uani 1 1 d . . .
C50 C -0.4146(4) 1.1068(4) 1.1614(2) 0.0539(11) Uani 1 1 d . . .
H50A H -0.3578 1.1679 1.1410 0.081 Uiso 1 1 calc R . .
H50B H -0.4979 1.1409 1.1672 0.081 Uiso 1 1 calc R . .
H50D H -0.4376 1.0262 1.1337 0.081 Uiso 1 1 calc R . .
C51 C -0.4364(5) 0.9863(5) 1.2557(3) 0.0688(14) Uani 1 1 d . . .
H51A H -0.5201 1.0218 1.2591 0.103 Uiso 1 1 calc R . .
H51D H -0.3931 0.9689 1.2989 0.103 Uiso 1 1 calc R . .
H51B H -0.4577 0.9069 1.2270 0.103 Uiso 1 1 calc R . .
C52 C -0.3076(6) 1.2029(5) 1.2723(3) 0.0813(18) Uani 1 1 d . . .
H52D H -0.2460 1.2659 1.2554 0.122 Uiso 1 1 calc R . .
H52A H -0.2649 1.1838 1.3154 0.122 Uiso 1 1 calc R . .
H52B H -0.3919 1.2372 1.2759 0.122 Uiso 1 1 calc R . .

loop_
_atom_site_aniso_label
_atom_site_aniso_U_11
_atom_site_aniso_U_22
_atom_site_aniso_U_33
_atom_site_aniso_U_23
_atom_site_aniso_U_13
_atom_site_aniso_U_12
Pt 0.02648(8) 0.02841(7) 0.02407(7) 0.00178(5) 0.00672(5) 0.00639(5)
O1 0.0304(12) 0.0348(12) 0.0301(12) 0.0011(10) 0.0021(10) 0.0013(10)
O2 0.0294(12) 0.0496(14) 0.0265(12) -0.0023(10) 0.0103(10) 0.0039(11)
N1 0.0264(14) 0.0297(14) 0.0253(14) 0.0068(11) 0.0067(11) 0.0073(11)
N2 0.0302(15) 0.0504(17) 0.0243(14) 0.0095(12) 0.0109(12) 0.0155(13)
C1 0.0260(16) 0.0265(15) 0.0276(16) 0.0048(12) 0.0040(13) 0.0058(13)
C2 0.0327(18) 0.0390(18) 0.0300(18) 0.0030(14) 0.0096(15) 0.0059(15)
C3 0.0265(17) 0.044(2) 0.042(2) 0.0106(16) 0.0096(16) 0.0050(15)
C4 0.0326(19) 0.043(2) 0.0348(19) 0.0003(15) 0.0003(16) 0.0014(15)
C5 0.0348(19) 0.044(2) 0.0267(17) -0.0009(15) 0.0042(15) 0.0071(16)
C6 0.0294(17) 0.0318(16) 0.0242(16) 0.0050(13) 0.0057(14) 0.0082(14)
C7 0.0297(17) 0.0320(16) 0.0221(15) 0.0061(13) 0.0056(13) 0.0101(14)
C8 0.0301(17) 0.0368(18) 0.0244(16) 0.0039(13) 0.0058(14) 0.0081(14)
C9 0.0331(17) 0.0365(18) 0.0263(16) 0.0100(14) 0.0091(14) 0.0139(14)
C10 0.0306(17) 0.0360(18) 0.0311(17) 0.0110(14) 0.0110(14) 0.0100(14)
C11 0.035(2) 0.050(2) 0.045(2) 0.0094(18) 0.0167(17) 0.0068(17)
C12 0.039(2) 0.055(2) 0.058(3) 0.008(2) 0.019(2) -0.0072(19)
C13 0.050(2) 0.043(2) 0.053(2) -0.0021(18) 0.016(2) -0.0130(18)
C14 0.043(2) 0.0387(19) 0.037(2) 0.0013(15) 0.0171(17) -0.0019(16)
C15 0.0306(17) 0.0305(16) 0.0313(17) 0.0098(13) 0.0088(14) 0.0066(14)
C16 0.0304(17) 0.0409(19) 0.0286(17) 0.0078(14) 0.0097(14) 0.0116(15)
C17 0.056(2) 0.043(2) 0.037(2) 0.0150(16) 0.0209(18) 0.0267(18)
C18 0.048(2) 0.048(2) 0.0330(19) 0.0175(16) 0.0170(17) 0.0177(18)
C19 0.0281(17) 0.0422(19) 0.0257(16) 0.0059(14) 0.0066(14) 0.0123(15)
C20 0.0310(17) 0.0369(18) 0.0291(17) 0.0052(14) 0.0085(14) 0.0085(14)
C21 0.0296(17) 0.0417(19) 0.0259(16) 0.0071(14) 0.0080(14) 0.0070(15)
C22 0.043(2) 0.0319(18) 0.038(2) 0.0004(15) -0.0007(17) 0.0008(16)
C23 0.042(2) 0.0250(16) 0.0340(19) 0.0039(14) 0.0043(16) 0.0059(14)
C24 0.047(2) 0.044(2) 0.0280(18) -0.0043(15) 0.0096(16) 0.0051(17)
C25 0.045(2) 0.0356(18) 0.0297(18) -0.0019(14) 0.0140(16) 0.0078(16)
C26 0.051(2) 0.064(3) 0.033(2) -0.0055(18) 0.0186(19) -0.001(2)
C27 0.050(4) 0.137(8) 0.076(6) 0.003(5) 0.036(4) 0.013(5)
C28 0.080(6) 0.085(6) 0.046(4) -0.011(4) 0.037(4) -0.017(4)
C29 0.125(9) 0.064(5) 0.085(6) -0.012(4) 0.062(6) -0.047(5)
C27' 0.043(9) 0.108(15) 0.057(10) 0.009(10) 0.028(8) -0.003(9)
C28' 0.12(2) 0.084(15) 0.082(15) -0.031(12) 0.076(15) -0.010(13)
C29' 0.060(12) 0.078(14) 0.15(2) 0.058(15) 0.043(14) 0.000(10)
C30 0.060(3) 0.058(3) 0.057(3) 0.007(2) -0.004(2) 0.011(2)
C31 0.058(3) 0.094(4) 0.059(3) 0.010(3) -0.005(3) -0.024(3)
C32 0.069(3) 0.057(3) 0.108(5) -0.034(3) -0.023(3) 0.013(3)
C33 0.0296(17) 0.0407(18) 0.0234(16) 0.0081(14) 0.0072(14) 0.0088(14)
C34 0.0319(18) 0.058(2) 0.0347(19) 0.0118(17) 0.0126(16) 0.0201(17)
C35 0.0337(19) 0.055(2) 0.0307(19) 0.0131(16) 0.0056(15) 0.0189(17)
C36 0.0296(17) 0.0374(18) 0.0250(16) 0.0058(13) 0.0047(14) 0.0049(14)
C37 0.0293(17) 0.0318(16) 0.0268(16) 0.0046(13) 0.0090(14) 0.0081(13)
C38 0.0253(16) 0.0260(15) 0.0249(16) 0.0033(12) 0.0069(13) 0.0035(13)
C39 0.0280(16) 0.0246(15) 0.0233(15) 0.0036(12) 0.0044(13) 0.0036(13)
C40 0.0324(17) 0.0298(16) 0.0242(16) 0.0041(13) 0.0085(14) 0.0096(13)
C41 0.0300(17) 0.0270(16) 0.0304(17) 0.0030(13) 0.0044(14) 0.0075(13)
C42 0.0318(18) 0.0351(18) 0.0289(17) 0.0072(14) 0.0025(14) 0.0092(14)
C43 0.0370(19) 0.0410(19) 0.0220(16) 0.0048(14) 0.0071(14) 0.0117(15)
C44 0.0265(16) 0.0285(16) 0.0270(16) 0.0034(13) 0.0066(13) 0.0048(13)
C45 0.0324(18) 0.0439(19) 0.0255(17) 0.0077(14) 0.0054(14) 0.0069(15)
C46 0.042(2) 0.071(3) 0.032(2) 0.0145(19) 0.0025(17) 0.017(2)
C47 0.047(2) 0.069(3) 0.036(2) 0.0220(19) 0.0090(18) 0.007(2)
C48 0.066(3) 0.054(2) 0.031(2) 0.0008(17) 0.0025(19) 0.015(2)
C49 0.041(2) 0.057(2) 0.035(2) 0.0045(17) 0.0057(16) 0.0273(18)
C50 0.045(2) 0.066(3) 0.054(3) 0.004(2) 0.001(2) 0.028(2)
C51 0.043(2) 0.096(4) 0.078(3) 0.034(3) 0.019(2) 0.024(3)
C52 0.077(4) 0.088(4) 0.075(3) -0.034(3) -0.015(3) 0.052(3)

loop_
_atom_type_symbol
_atom_type_description
_atom_type_scat_dispersion_real
_atom_type_scat_dispersion_imag
_atom_type_scat_source
C C 0.0033 0.0016 'International Tables Vol C Tables 4.2.6.8 and 6.1.1.4'
H H 0.0000 0.0000 'International Tables Vol C Tables 4.2.6.8 and 6.1.1.4'
N N 0.0061 0.0033 'International Tables Vol C Tables 4.2.6.8 and 6.1.1.4'
O O 0.0106 0.0060 'International Tables Vol C Tables 4.2.6.8 and 6.1.1.4'
Pt Pt -1.7033 8.3905 'International Tables Vol C Tables 4.2.6.8 and 6.1.1.4'

loop_
_geom_angle_atom_site_label_1
_geom_angle_atom_site_label_2
_geom_angle_atom_site_label_3
_geom_angle
_geom_angle_site_symmetry_1
_geom_angle_site_symmetry_3
C1 Pt O2 90.06(12) . .
C1 Pt N1 80.59(12) . .
O2 Pt N1 169.79(10) . .
C1 Pt O1 177.90(10) . .
O2 Pt O1 88.62(9) . .
N1 Pt O1 100.62(10) . .
C23 O1 Pt 126.6(2) . .
C25 O2 Pt 128.0(2) . .
C7 N1 C15 118.8(3) . .
C7 N1 Pt 113.3(2) . .
C15 N1 Pt 127.5(2) . .
C33 N2 C44 108.4(3) . .
C33 N2 C19 127.3(3) . .
C44 N2 C19 123.8(3) . .
C6 C1 C2 117.9(3) . .
C6 C1 Pt 115.0(2) . .
C2 C1 Pt 127.1(2) . .
C3 C2 C1 120.3(3) . .
C3 C2 H2A 119.8 . .
C1 C2 H2A 119.8 . .
C2 C3 C4 121.2(3) . .
C2 C3 H3A 119.4 . .
C4 C3 H3A 119.4 . .
C3 C4 C5 119.9(3) . .
C3 C4 H4A 120.1 . .
C5 C4 H4A 120.1 . .
C4 C5 C6 119.3(3) . .
C4 C5 H5A 120.4 . .
C6 C5 H5A 120.4 . .
C5 C6 C1 121.4(3) . .
C5 C6 C7 124.4(3) . .
C1 C6 C7 113.9(3) . .
N1 C7 C8 121.5(3) . .
N1 C7 C6 114.4(3) . .
C8 C7 C6 124.1(3) . .
C9 C8 C7 121.3(3) . .
C9 C8 H8A 119.4 . .
C7 C8 H8A 119.4 . .
C8 C9 C10 118.2(3) . .
C8 C9 C16 120.3(3) . .
C10 C9 C16 121.4(3) . .
C9 C10 C15 118.9(3) . .
C9 C10 C11 122.6(3) . .
C15 C10 C11 118.5(3) . .
C12 C11 C10 120.2(4) . .
C12 C11 H11A 119.9 . .
C10 C11 H11A 119.9 . .
C11 C12 C13 120.4(4) . .
C11 C12 H12A 119.8 . .
C13 C12 H12A 119.8 . .
C14 C13 C12 120.9(4) . .
C14 C13 H13A 119.6 . .
C12 C13 H13A 119.6 . .
C13 C14 C15 120.4(3) . .
C13 C14 H14A 119.8 . .
C15 C14 H14A 119.8 . .
N1 C15 C14 119.7(3) . .
N1 C15 C10 120.9(3) . .
C14 C15 C10 119.4(3) . .
C21 C16 C17 118.3(3) . .
C21 C16 C9 121.6(3) . .
C17 C16 C9 120.1(3) . .
C18 C17 C16 121.2(3) . .
C18 C17 H17A 119.4 . .
C16 C17 H17A 119.4 . .
C17 C18 C19 120.0(3) . .
C17 C18 H18A 120.0 . .
C19 C18 H18A 120.0 . .
C18 C19 C20 119.8(3) . .
C18 C19 N2 120.2(3) . .
C20 C19 N2 120.0(3) . .
C21 C20 C19 119.4(3) . .
C21 C20 H20A 120.3 . .
C19 C20 H20A 120.3 . .
C20 C21 C16 121.3(3) . .
C20 C21 H21A 119.4 . .
C16 C21 H21A 119.4 . .
C32 C22 C23 111.0(3) . .
C32 C22 C31 109.5(4) . .
C23 C22 C31 111.3(3) . .
C32 C22 C30 109.2(4) . .
C23 C22 C30 109.6(3) . .
C31 C22 C30 106.1(4) . .
O1 C23 C24 124.3(3) . .
O1 C23 C22 116.3(3) . .
C24 C23 C22 119.4(3) . .
C25 C24 C23 126.4(3) . .
C25 C24 H24A 116.8 . .
C23 C24 H24A 116.8 . .
O2 C25 C24 125.4(3) . .
O2 C25 C26 112.6(3) . .
C24 C25 C26 122.0(3) . .
C29 C26 C25 107.0(4) . .
C28' C26 C25 116.6(8) . .
C29 C26 C27 113.0(5) . .
C25 C26 C27 105.9(4) . .
C29 C26 C28 111.2(5) . .
C25 C26 C28 110.9(4) . .
C27 C26 C28 108.6(4) . .
C28' C26 C29' 108.0(7) . .
C25 C26 C29' 107.4(7) . .
C28' C26 C27' 107.3(7) . .
C25 C26 C27' 112.6(6) . .
C29' C26 C27' 104.1(6) . .
C26 C27 H27A 109.5 . .
C26 C27 H27B 109.5 . .
H27A C27 H27B 109.5 . .
C26 C27 H27C 109.5 . .
H27A C27 H27C 109.5 . .
H27B C27 H27C 109.5 . .
C26 C28 H28A 109.5 . .
C26 C28 H28B 109.5 . .
H28A C28 H28B 109.5 . .
C26 C28 H28C 109.5 . .
H28A C28 H28C 109.5 . .
H28B C28 H28C 109.5 . .
C26 C29 H29A 109.5 . .
C26 C29 H29B 109.5 . .
H29A C29 H29B 109.5 . .
C26 C29 H29C 109.5 . .
H29A C29 H29C 109.5 . .
H29B C29 H29C 109.5 . .
C26 C27' H27D 109.5 . .
C26 C27' H27E 109.5 . .
H27D C27' H27E 109.5 . .
C26 C27' H27F 109.5 . .
H27D C27' H27F 109.5 . .
H27E C27' H27F 109.5 . .
C26 C28' H28D 109.5 . .
C26 C28' H28E 109.5 . .
H28D C28' H28E 109.5 . .
C26 C28' H28F 109.5 . .
H28D C28' H28F 109.5 . .
H28E C28' H28F 109.5 . .
C26 C29' H29D 109.5 . .
C26 C29' H29E 109.5 . .
H29D C29' H29E 109.5 . .
C26 C29' H29F 109.5 . .
H29D C29' H29F 109.5 . .
H29E C29' H29F 109.5 . .
C22 C30 H30A 109.5 . .
C22 C30 H30B 109.5 . .
H30A C30 H30B 109.5 . .
C22 C30 H30C 109.5 . .
H30A C30 H30C 109.5 . .
H30B C30 H30C 109.5 . .
C22 C31 H31A 109.5 . .
C22 C31 H31B 109.5 . .
H31A C31 H31B 109.5 . .
C22 C31 H31C 109.5 . .
H31A C31 H31C 109.5 . .
H31B C31 H31C 109.5 . .
C22 C32 H32A 109.5 . .
C22 C32 H32B 109.5 . .
H32A C32 H32B 109.5 . .
C22 C32 H32C 109.5 . .
H32A C32 H32C 109.5 . .
H32B C32 H32C 109.5 . .
C34 C33 N2 130.4(3) . .
C34 C33 C38 120.7(3) . .
N2 C33 C38 108.8(3) . .
C33 C34 C35 118.0(3) . .
C33 C34 H34A 121.0 . .
C35 C34 H34A 121.0 . .
C34 C35 C36 122.9(3) . .
C34 C35 H35A 118.6 . .
C36 C35 H35A 118.6 . .
C37 C36 C35 118.1(3) . .
C37 C36 C45 119.5(3) . .
C35 C36 C45 122.4(3) . .
C36 C37 C38 120.3(3) . .
C36 C37 H37A 119.9 . .
C38 C37 H37A 119.9 . .
C37 C38 C33 120.0(3) . .
C37 C38 C39 133.0(3) . .
C33 C38 C39 107.0(3) . .
C40 C39 C44 119.5(3) . .
C40 C39 C38 133.6(3) . .
C44 C39 C38 106.9(3) . .
C39 C40 C41 120.3(3) . .
C39 C40 H40A 119.8 . .
C41 C40 H40A 119.8 . .
C40 C41 C42 118.1(3) . .
C40 C41 C49 120.3(3) . .
C42 C41 C49 121.6(3) . .
C43 C42 C41 122.7(3) . .
C43 C42 H42A 118.6 . .
C41 C42 H42A 118.6 . .
C44 C43 C42 117.9(3) . .
C44 C43 H43A 121.0 . .
C42 C43 H43A 121.0 . .
C43 C44 N2 129.8(3) . .
C43 C44 C39 121.4(3) . .
N2 C44 C39 108.8(3) . .
C48 C45 C36 109.0(3) . .
C48 C45 C46 108.4(3) . .
C36 C45 C46 112.6(3) . .
C48 C45 C47 109.4(3) . .
C36 C45 C47 109.3(3) . .
C46 C45 C47 108.1(3) . .
C45 C46 H46A 109.5 . .
C45 C46 H46B 109.5 . .
H46A C46 H46B 109.5 . .
C45 C46 H46C 109.5 . .
H46A C46 H46C 109.5 . .
H46B C46 H46C 109.5 . .
C45 C47 H47A 109.5 . .
C45 C47 H47B 109.5 . .
H47A C47 H47B 109.5 . .
C45 C47 H47C 109.5 . .
H47A C47 H47C 109.5 . .
H47B C47 H47C 109.5 . .
C45 C48 H48A 109.5 . .
C45 C48 H48B 109.5 . .
H48A C48 H48B 109.5 . .
C45 C48 H48C 109.5 . .
H48A C48 H48C 109.5 . .
H48B C48 H48C 109.5 . .
C52 C49 C50 111.3(4) . .
C52 C49 C41 110.4(3) . .
C50 C49 C41 112.8(3) . .
C52 C49 C51 107.9(4) . .
C50 C49 C51 105.6(4) . .
C41 C49 C51 108.7(3) . .
C49 C50 H50A 109.5 . .
C49 C50 H50B 109.5 . .
H50A C50 H50B 109.5 . .
C49 C50 H50D 109.5 . .
H50A C50 H50D 109.5 . .
H50B C50 H50D 109.5 . .
C49 C51 H51A 109.5 . .
C49 C51 H51D 109.5 . .
H51A C51 H51D 109.5 . .
C49 C51 H51B 109.5 . .
H51A C51 H51B 109.5 . .
H51D C51 H51B 109.5 . .
C49 C52 H52D 109.5 . .
C49 C52 H52A 109.5 . .
H52D C52 H52A 109.5 . .
C49 C52 H52B 109.5 . .
H52D C52 H52B 109.5 . .
H52A C52 H52B 109.5 . .

loop_
_geom_bond_atom_site_label_1
_geom_bond_atom_site_label_2
_geom_bond_distance
_geom_bond_site_symmetry_2
Pt C1 1.960(3) .
Pt O2 1.989(2) .
Pt N1 2.046(3) .
Pt O1 2.099(2) .
O1 C23 1.265(4) .
O2 C25 1.289(4) .
N1 C7 1.350(4) .
N1 C15 1.391(4) .
N2 C33 1.397(4) .
N2 C44 1.401(4) .
N2 C19 1.422(4) .
C1 C6 1.404(4) .
C1 C2 1.402(4) .
C2 C3 1.382(5) .
C2 H2A 0.9500 .
C3 C4 1.382(5) .
C3 H3A 0.9500 .
C4 C5 1.387(5) .
C4 H4A 0.9500 .
C5 C6 1.395(5) .
C5 H5A 0.9500 .
C6 C7 1.461(4) .
C7 C8 1.410(4) .
C8 C9 1.366(5) .
C8 H8A 0.9500 .
C9 C10 1.427(5) .
C9 C16 1.496(4) .
C10 C15 1.420(5) .
C10 C11 1.417(5) .
C11 C12 1.370(6) .
C11 H11A 0.9500 .
C12 C13 1.393(6) .
C12 H12A 0.9500 .
C13 C14 1.362(5) .
C13 H13A 0.9500 .
C14 C15 1.399(5) .
C14 H14A 0.9500 .
C16 C21 1.389(5) .
C16 C17 1.396(5) .
C17 C18 1.377(5) .
C17 H17A 0.9500 .
C18 C19 1.388(5) .
C18 H18A 0.9500 .
C19 C20 1.397(5) .
C20 C21 1.386(5) .
C20 H20A 0.9500 .
C21 H21A 0.9500 .
C22 C32 1.516(6) .
C22 C23 1.527(5) .
C22 C31 1.531(6) .
C22 C30 1.541(5) .
C23 C24 1.412(5) .
C24 C25 1.384(5) .
C24 H24A 0.9500 .
C25 C26 1.533(5) .
C26 C29 1.487(6) .
C26 C28' 1.522(8) .
C26 C27 1.534(6) .
C26 C28 1.541(6) .
C26 C29' 1.565(8) .
C26 C27' 1.585(8) .
C27 H27A 0.9800 .
C27 H27B 0.9800 .
C27 H27C 0.9800 .
C28 H28A 0.9800 .
C28 H28B 0.9800 .
C28 H28C 0.9800 .
C29 H29A 0.9800 .
C29 H29B 0.9800 .
C29 H29C 0.9800 .
C27' H27D 0.9800 .
C27' H27E 0.9800 .
C27' H27F 0.9800 .
C28' H28D 0.9800 .
C28' H28E 0.9800 .
C28' H28F 0.9800 .
C29' H29D 0.9800 .
C29' H29E 0.9800 .
C29' H29F 0.9800 .
C30 H30A 0.9800 .
C30 H30B 0.9800 .
C30 H30C 0.9800 .
C31 H31A 0.9800 .
C31 H31B 0.9800 .
C31 H31C 0.9800 .
C32 H32A 0.9800 .
C32 H32B 0.9800 .
C32 H32C 0.9800 .
C33 C34 1.383(5) .
C33 C38 1.413(4) .
C34 C35 1.389(5) .
C34 H34A 0.9500 .
C35 C36 1.407(5) .
C35 H35A 0.9500 .
C36 C37 1.390(5) .
C36 C45 1.534(4) .
C37 C38 1.395(4) .
C37 H37A 0.9500 .
C38 C39 1.448(4) .
C39 C40 1.392(4) .
C39 C44 1.412(4) .
C40 C41 1.395(4) .
C40 H40A 0.9500 .
C41 C42 1.401(5) .
C41 C49 1.537(5) .
C42 C43 1.392(5) .
C42 H42A 0.9500 .
C43 C44 1.372(4) .
C43 H43A 0.9500 .
C45 C48 1.528(5) .
C45 C46 1.533(5) .
C45 C47 1.540(5) .
C46 H46A 0.9800 .
C46 H46B 0.9800 .
C46 H46C 0.9800 .
C47 H47A 0.9800 .
C47 H47B 0.9800 .
C47 H47C 0.9800 .
C48 H48A 0.9800 .
C48 H48B 0.9800 .
C48 H48C 0.9800 .
C49 C52 1.494(6) .
C49 C50 1.516(5) .
C49 C51 1.560(6) .
C50 H50A 0.9800 .
C50 H50B 0.9800 .
C50 H50D 0.9800 .
C51 H51A 0.9800 .
C51 H51D 0.9800 .
C51 H51B 0.9800 .
C52 H52D 0.9800 .
C52 H52A 0.9800 .
C52 H52B 0.9800 .

loop_
_geom_torsion_atom_site_label_1
_geom_torsion_atom_site_label_2
_geom_torsion_atom_site_label_3
_geom_torsion_atom_site_label_4
_geom_torsion
_geom_torsion_site_symmetry_1
_geom_torsion_site_symmetry_2
_geom_torsion_site_symmetry_3
_geom_torsion_site_symmetry_4
O2 Pt O1 C23 -4.4(3) . . . .
N1 Pt O1 C23 171.2(3) . . . .
C1 Pt O2 C25 -169.3(3) . . . .
N1 Pt O2 C25 -145.9(5) . . . .
O1 Pt O2 C25 9.0(3) . . . .
C1 Pt N1 C7 15.6(2) . . . .
O2 Pt N1 C7 -8.2(6) . . . .
O1 Pt N1 C7 -162.6(2) . . . .
C1 Pt N1 C15 -172.2(3) . . . .
O2 Pt N1 C15 164.0(5) . . . .
O1 Pt N1 C15 9.6(3) . . . .
O2 Pt C1 C6 164.0(2) . . . .
N1 Pt C1 C6 -11.8(2) . . . .
O2 Pt C1 C2 -16.6(3) . . . .
N1 Pt C1 C2 167.5(3) . . . .
C6 C1 C2 C3 0.0(5) . . . .
Pt C1 C2 C3 -179.3(3) . . . .
C1 C2 C3 C4 -1.7(5) . . . .
C2 C3 C4 C5 1.5(5) . . . .
C3 C4 C5 C6 0.3(5) . . . .
C4 C5 C6 C1 -1.9(5) . . . .
C4 C5 C6 C7 171.9(3) . . . .
C2 C1 C6 C5 1.8(5) . . . .
Pt C1 C6 C5 -178.8(2) . . . .
C2 C1 C6 C7 -172.7(3) . . . .
Pt C1 C6 C7 6.7(3) . . . .
C15 N1 C7 C8 -6.8(4) . . . .
Pt N1 C7 C8 166.2(2) . . . .
C15 N1 C7 C6 170.8(3) . . . .
Pt N1 C7 C6 -16.2(3) . . . .
C5 C6 C7 N1 -167.6(3) . . . .
C1 C6 C7 N1 6.6(4) . . . .
C5 C6 C7 C8 9.9(5) . . . .
C1 C6 C7 C8 -175.8(3) . . . .
N1 C7 C8 C9 1.0(5) . . . .
C6 C7 C8 C9 -176.4(3) . . . .
C7 C8 C9 C10 3.6(5) . . . .
C7 C8 C9 C16 -179.3(3) . . . .
C8 C9 C10 C15 -2.4(5) . . . .
C16 C9 C10 C15 -179.5(3) . . . .
C8 C9 C10 C11 177.5(3) . . . .
C16 C9 C10 C11 0.4(5) . . . .
C9 C10 C11 C12 -175.9(4) . . . .
C15 C10 C11 C12 4.0(5) . . . .
C10 C11 C12 C13 -0.2(6) . . . .
C11 C12 C13 C14 -1.7(7) . . . .
C12 C13 C14 C15 -0.3(6) . . . .
C7 N1 C15 C14 -169.5(3) . . . .
Pt N1 C15 C14 18.7(4) . . . .
C7 N1 C15 C10 7.9(4) . . . .
Pt N1 C15 C10 -163.9(2) . . . .
C13 C14 C15 N1 -178.5(3) . . . .
C13 C14 C15 C10 4.0(5) . . . .
C9 C10 C15 N1 -3.3(5) . . . .
C11 C10 C15 N1 176.8(3) . . . .
C9 C10 C15 C14 174.1(3) . . . .
C11 C10 C15 C14 -5.8(5) . . . .
C8 C9 C16 C21 63.9(4) . . . .
C10 C9 C16 C21 -119.2(4) . . . .
C8 C9 C16 C17 -114.6(4) . . . .
C10 C9 C16 C17 62.4(5) . . . .
C21 C16 C17 C18 0.8(6) . . . .
C9 C16 C17 C18 179.3(4) . . . .
C16 C17 C18 C19 0.8(6) . . . .
C17 C18 C19 C20 -2.3(6) . . . .
C17 C18 C19 N2 177.2(3) . . . .
C33 N2 C19 C18 49.2(5) . . . .
C44 N2 C19 C18 -121.8(4) . . . .
C33 N2 C19 C20 -131.3(4) . . . .
C44 N2 C19 C20 57.7(5) . . . .
C18 C19 C20 C21 2.2(5) . . . .
N2 C19 C20 C21 -177.3(3) . . . .
C19 C20 C21 C16 -0.5(5) . . . .
C17 C16 C21 C20 -1.0(5) . . . .
C9 C16 C21 C20 -179.4(3) . . . .
Pt O1 C23 C24 0.0(5) . . . .
Pt O1 C23 C22 -179.4(2) . . . .
C32 C22 C23 O1 -124.1(4) . . . .
C31 C22 C23 O1 -1.9(5) . . . .
C30 C22 C23 O1 115.1(4) . . . .
C32 C22 C23 C24 56.5(5) . . . .
C31 C22 C23 C24 178.7(4) . . . .
C30 C22 C23 C24 -64.3(4) . . . .
O1 C23 C24 C25 2.8(6) . . . .
C22 C23 C24 C25 -177.8(3) . . . .
Pt O2 C25 C24 -9.5(5) . . . .
Pt O2 C25 C26 169.8(2) . . . .
C23 C24 C25 O2 2.2(6) . . . .
C23 C24 C25 C26 -177.1(3) . . . .
O2 C25 C26 C29 -61.0(5) . . . .
C24 C25 C26 C29 118.3(5) . . . .
O2 C25 C26 C28' 134.7(9) . . . .
C24 C25 C26 C28' -45.9(10) . . . .
O2 C25 C26 C27 59.8(5) . . . .
C24 C25 C26 C27 -120.8(5) . . . .
O2 C25 C26 C28 177.5(4) . . . .
C24 C25 C26 C28 -3.1(6) . . . .
O2 C25 C26 C29' -104.0(8) . . . .
C24 C25 C26 C29' 75.4(9) . . . .
O2 C25 C26 C27' 10.1(8) . . . .
C24 C25 C26 C27' -170.6(8) . . . .
C44 N2 C33 C34 -179.9(4) . . . .
C19 N2 C33 C34 8.0(6) . . . .
C44 N2 C33 C38 -1.6(4) . . . .
C19 N2 C33 C38 -173.7(3) . . . .
N2 C33 C34 C35 177.7(4) . . . .
C38 C33 C34 C35 -0.5(6) . . . .
C33 C34 C35 C36 -0.4(6) . . . .
C34 C35 C36 C37 1.0(6) . . . .
C34 C35 C36 C45 -179.4(3) . . . .
C35 C36 C37 C38 -0.8(5) . . . .
C45 C36 C37 C38 179.6(3) . . . .
C36 C37 C38 C33 0.0(5) . . . .
C36 C37 C38 C39 -178.8(3) . . . .
C34 C33 C38 C37 0.7(5) . . . .
N2 C33 C38 C37 -177.8(3) . . . .
C34 C33 C38 C39 179.8(3) . . . .
N2 C33 C38 C39 1.2(4) . . . .
C37 C38 C39 C40 -3.1(6) . . . .
C33 C38 C39 C40 178.0(4) . . . .
C37 C38 C39 C44 178.5(3) . . . .
C33 C38 C39 C44 -0.4(4) . . . .
C44 C39 C40 C41 0.1(5) . . . .
C38 C39 C40 C41 -178.1(3) . . . .
C39 C40 C41 C42 0.9(5) . . . .
C39 C40 C41 C49 -179.2(3) . . . .
C40 C41 C42 C43 -1.1(5) . . . .
C49 C41 C42 C43 178.9(3) . . . .
C41 C42 C43 C44 0.4(5) . . . .
C42 C43 C44 N2 178.6(3) . . . .
C42 C43 C44 C39 0.5(5) . . . .
C33 N2 C44 C43 -176.9(3) . . . .
C19 N2 C44 C43 -4.5(6) . . . .
C33 N2 C44 C39 1.4(4) . . . .
C19 N2 C44 C39 173.8(3) . . . .
C40 C39 C44 C43 -0.8(5) . . . .
C38 C39 C44 C43 177.9(3) . . . .
C40 C39 C44 N2 -179.2(3) . . . .
C38 C39 C44 N2 -0.6(4) . . . .
C37 C36 C45 C48 -57.7(4) . . . .
C35 C36 C45 C48 122.8(4) . . . .
C37 C36 C45 C46 -178.1(3) . . . .
C35 C36 C45 C46 2.4(5) . . . .
C37 C36 C45 C47 61.8(4) . . . .
C35 C36 C45 C47 -117.7(4) . . . .
C40 C41 C49 C52 56.8(5) . . . .
C42 C41 C49 C52 -123.2(4) . . . .
C40 C41 C49 C50 -178.0(3) . . . .
C42 C41 C49 C50 1.9(5) . . . .
C40 C41 C49 C51 -61.3(5) . . . .
C42 C41 C49 C51 118.7(4) . . . .
